data_4026771
loop_
_publ_author_name
'Naoki Kise'
'Shinsaku Isemoto'
'Toshihiko Sakurai'

_publ_contact_author 'Naoki Kise'
_publ_contact_author_email kise@bio.tottori-u.ac.jp
_publ_section_title
;
 Electroreductive Intramolecular Coupling of Phthalimides with Aromatic
 Aldehydes: Application to the Synthesis of Lennoxamine
;
_journal_name_full 'Journal of Organic Chemistry'
_journal_page_first 9856
_journal_page_last 9860
_journal_paper_doi 10.1021/jo2018735
_journal_volume 76
_journal_year 2011
_chemical_formula_moiety 'C16 H13 N O3'
_chemical_formula_sum 'C16 H13 N O3'
_chemical_formula_weight 267.27
_chemical_melting_point 461(1)
_chemical_name_systematic
; 
(11bR*,12R*)-11b,12-dihydroxy-11b,12-dihydroisoindolo[2,1-b]isoquinolin
-7(5H)-one 
;
_space_group_IT_number 14
_symmetry_cell_setting monoclinic
_symmetry_space_group_name_Hall '-P 2ybc'
_symmetry_space_group_name_H-M 'P 1 21/c 1'
_atom_sites_solution_hydrogens geom
_atom_sites_solution_primary direct
_atom_sites_solution_secondary difmap
_audit_creation_method SHELXL-97
_cell_angle_alpha 90.00
_cell_angle_beta 28.664(4)
_cell_angle_gamma 90.00
_cell_formula_units_Z 4
_cell_length_a 17.296(3)
_cell_length_b 9.0264(16)
_cell_length_c 17.030(3)
_cell_measurement_temperature 298(2)
_cell_volume 1275.3(4)
_computing_cell_refinement PROCESS-AUTO
_computing_data_collection PROCESS-AUTO
_computing_data_reduction PROCESS-AUTO
_computing_publication_material yadokari-XG
_computing_structure_refinement 'SHELXL-97 (Sheldrick, 1997)'
_computing_structure_solution 'SHELXS-97 (Sheldrick, 1990)'
_diffrn_ambient_temperature 298(2)
_diffrn_detector_area_resol_mean 10.00
_diffrn_measured_fraction_theta_full 0.989
_diffrn_measured_fraction_theta_max 0.989
_diffrn_measurement_device_type 'Rigaku RAXIS-RAPID'
_diffrn_measurement_method \w
_diffrn_radiation_monochromator graphite
_diffrn_radiation_source 'fine-focus sealed tube'
_diffrn_radiation_type MoK\a
_diffrn_radiation_wavelength 0.71075
_diffrn_reflns_av_R_equivalents 0.0244
_diffrn_reflns_av_sigmaI/netI 0.0186
_diffrn_reflns_limit_h_max 22
_diffrn_reflns_limit_h_min -20
_diffrn_reflns_limit_k_max 11
_diffrn_reflns_limit_k_min -11
_diffrn_reflns_limit_l_max 22
_diffrn_reflns_limit_l_min -20
_diffrn_reflns_number 11773
_diffrn_reflns_theta_full 27.49
_diffrn_reflns_theta_max 27.49
_diffrn_reflns_theta_min 3.07
_exptl_absorpt_coefficient_mu 0.097
_exptl_absorpt_correction_T_max 0.9809
_exptl_absorpt_correction_T_min 0.9622
_exptl_absorpt_correction_type multi-scan
_exptl_absorpt_process_details
;
    Higashi, T. (1995). Program for Absorption Correction.
    Rigaku Corporation, Tokyo, Japan.
;
_exptl_crystal_colour colorless
_exptl_crystal_density_diffrn 1.392
_exptl_crystal_description block
_exptl_crystal_F_000 560
_exptl_crystal_size_max 0.40
_exptl_crystal_size_mid 0.30
_exptl_crystal_size_min 0.20
_refine_diff_density_max 0.193
_refine_diff_density_min -0.214
_refine_diff_density_rms 0.040
_refine_ls_extinction_method none
_refine_ls_goodness_of_fit_ref 1.062
_refine_ls_hydrogen_treatment refall
_refine_ls_matrix_type full
_refine_ls_number_parameters 183
_refine_ls_number_reflns 2880
_refine_ls_number_restraints 0
_refine_ls_restrained_S_all 1.062
_refine_ls_R_factor_all 0.0588
_refine_ls_R_factor_gt 0.0442
_refine_ls_shift/su_max 0.001
_refine_ls_shift/su_mean 0.000
_refine_ls_structure_factor_coef Fsqd
_refine_ls_weighting_details 'calc w=1/[\s^2^(Fo^2^)+(0.0618P)^2^+0.1860P] where P=(Fo^2^+2Fc^2^)/3'
_refine_ls_weighting_scheme calc
_refine_ls_wR_factor_gt 0.1136
_refine_ls_wR_factor_ref 0.1201
_reflns_number_gt 2212
_reflns_number_total 2880
_reflns_threshold_expression >2sigma(I)
_cod_data_source_file jo2018735_si_002.cif
_cod_data_source_block cis-5
_cod_original_sg_symbol_H-M 'P 21/c'
_cod_database_code 4026771

loop_
_symmetry_equiv_pos_as_xyz
'x, y, z'
'-x, y+1/2, -z+1/2'
'-x, -y, -z'
'x, -y-1/2, z-1/2'

loop_
_atom_site_label
_atom_site_type_symbol
_atom_site_fract_x
_atom_site_fract_y
_atom_site_fract_z
_atom_site_U_iso_or_equiv
_atom_site_adp_type
_atom_site_occupancy
_atom_site_symmetry_multiplicity
_atom_site_calc_flag
_atom_site_refinement_flags
C1 C 0.4281(2) 0.15431(17) 0.7813(2) 0.0494(4) Uani 1 1 d .
O1 O 0.47691(19) 0.05868(14) 0.78290(19) 0.0777(4) Uani 1 1 d .
C2 C 0.2789(2) 0.24398(17) 0.91823(19) 0.0485(4) Uani 1 1 d .
C3 C 0.1650(3) 0.2550(2) 1.0786(2) 0.0669(5) Uani 1 1 d .
H1 H 0.1711 0.1965 1.1180 0.080 Uiso 1 1 calc R
C4 C 0.0417(3) 0.3557(3) 1.1782(2) 0.0768(6) Uani 1 1 d .
H2 H -0.0357 0.3662 1.2863 0.092 Uiso 1 1 calc R
C5 C 0.0308(2) 0.4411(3) 1.1211(2) 0.0722(5) Uani 1 1 d .
H3 H -0.0550 0.5065 1.1917 0.087 Uiso 1 1 calc R
C6 C 0.1457(2) 0.43095(19) 0.9602(2) 0.0557(4) Uani 1 1 d .
H4 H 0.1392 0.4891 0.9209 0.067 Uiso 1 1 calc R
C7 C 0.26973(18) 0.33181(16) 0.86014(17) 0.0416(3) Uani 1 1 d .
C8 C 0.41816(17) 0.30725(14) 0.67857(16) 0.0361(3) Uani 1 1 d .
O2 O 0.50980(13) 0.43709(10) 0.58660(12) 0.0443(3) Uani 1 1 d .
H5 H 0.5175 0.4807 0.6218 0.067 Uiso 1 1 calc R
C9 C 0.39040(17) 0.23990(14) 0.62225(17) 0.0373(3) Uani 1 1 d .
H6 H 0.3260 0.1498 0.6864 0.045 Uiso 1 1 calc R
O3 O 0.30182(12) 0.33884(12) 0.65342(13) 0.0457(3) Uani 1 1 d .
H7 H 0.3539 0.4151 0.6005 0.069 Uiso 1 1 calc R
C10 C 0.55087(18) 0.19584(14) 0.44480(17) 0.0396(3) Uani 1 1 d .
C11 C 0.5766(2) 0.20237(17) 0.3417(2) 0.0524(4) Uani 1 1 d .
H8 H 0.4912 0.2260 0.3847 0.063 Uiso 1 1 calc R
C12 C 0.7257(3) 0.1746(2) 0.1770(2) 0.0682(5) Uani 1 1 d .
H9 H 0.7399 0.1778 0.1102 0.082 Uiso 1 1 calc R
C13 C 0.8529(3) 0.1423(2) 0.1113(2) 0.0724(5) Uani 1 1 d .
H10 H 0.9549 0.1279 -0.0009 0.087 Uiso 1 1 calc R
C14 C 0.8296(2) 0.1310(2) 0.2115(2) 0.0622(5) Uani 1 1 d .
H11 H 0.9161 0.1068 0.1668 0.075 Uiso 1 1 calc R
C15 C 0.67915(19) 0.15525(16) 0.37848(19) 0.0468(4) Uani 1 1 d .
C16 C 0.6578(2) 0.1375(2) 0.4843(2) 0.0558(4) Uani 1 1 d .
H12 H 0.6643 0.0332 0.4920 0.067 Uiso 1 1 calc R
H13 H 0.7446 0.1884 0.4340 0.067 Uiso 1 1 calc R
N1 N 0.50549(16) 0.19591(13) 0.64653(15) 0.0428(3) Uani 1 1 d .

loop_
_atom_site_aniso_label
_atom_site_aniso_U_11
_atom_site_aniso_U_22
_atom_site_aniso_U_33
_atom_site_aniso_U_23
_atom_site_aniso_U_13
_atom_site_aniso_U_12
C1 0.0784(11) 0.0419(8) 0.0731(10) 0.0074(7) -0.0723(10) -0.0066(7)
O1 0.1313(12) 0.0649(8) 0.1189(11) 0.0005(7) -0.1206(11) 0.0098(8)
C2 0.0643(10) 0.0500(8) 0.0541(9) 0.0145(7) -0.0549(9) -0.0171(7)
C3 0.0821(13) 0.0785(12) 0.0602(11) 0.0245(10) -0.0651(11) -0.0298(11)
C4 0.0621(12) 0.1088(16) 0.0434(9) 0.0081(10) -0.0441(10) -0.0231(12)
C5 0.0573(11) 0.0904(14) 0.0536(10) -0.0175(9) -0.0466(10) 0.0056(10)
C6 0.0593(10) 0.0618(10) 0.0554(9) -0.0097(8) -0.0516(9) 0.0066(8)
C7 0.0518(8) 0.0422(7) 0.0457(8) 0.0040(6) -0.0448(8) -0.0059(6)
C8 0.0487(8) 0.0317(6) 0.0457(7) 0.0026(5) -0.0437(7) -0.0016(5)
O2 0.0653(7) 0.0366(5) 0.0543(6) 0.0069(4) -0.0555(6) -0.0099(4)
C9 0.0494(8) 0.0338(6) 0.0481(8) 0.0032(6) -0.0453(7) -0.0034(6)
O3 0.0521(6) 0.0516(6) 0.0539(6) 0.0016(5) -0.0492(6) 0.0007(5)
C10 0.0523(8) 0.0303(6) 0.0484(8) -0.0015(5) -0.0458(8) -0.0010(5)
C11 0.0734(11) 0.0448(8) 0.0600(10) -0.0058(7) -0.0612(10) 0.0044(7)
C12 0.0901(14) 0.0618(11) 0.0609(11) -0.0119(9) -0.0673(12) 0.0089(10)
C13 0.0702(12) 0.0656(11) 0.0493(10) -0.0158(9) -0.0482(10) 0.0089(10)
C14 0.0558(10) 0.0579(10) 0.0594(10) -0.0165(8) -0.0488(10) 0.0101(8)
C15 0.0539(9) 0.0392(7) 0.0542(9) -0.0072(6) -0.0484(8) 0.0034(6)
C16 0.0576(10) 0.0616(10) 0.0659(10) -0.0107(8) -0.0566(10) 0.0111(8)
N1 0.0567(7) 0.0401(6) 0.0556(7) 0.0003(5) -0.0525(7) 0.0021(5)

loop_
_atom_type_symbol
_atom_type_description
_atom_type_scat_dispersion_real
_atom_type_scat_dispersion_imag
_atom_type_scat_source
C C 0.0033 0.0016 'International Tables Vol C Tables 4.2.6.8 and 6.1.1.4'
H H 0.0000 0.0000 'International Tables Vol C Tables 4.2.6.8 and 6.1.1.4'
N N 0.0061 0.0033 'International Tables Vol C Tables 4.2.6.8 and 6.1.1.4'
O O 0.0106 0.0060 'International Tables Vol C Tables 4.2.6.8 and 6.1.1.4'

loop_
_geom_angle_atom_site_label_1
_geom_angle_atom_site_label_2
_geom_angle_atom_site_label_3
_geom_angle
O1 C1 N1 124.15(17)
O1 C1 C2 129.28(15)
N1 C1 C2 106.57(12)
C3 C2 C7 120.89(17)
C3 C2 C1 130.20(16)
C7 C2 C1 108.79(13)
C4 C3 C2 117.63(18)
C4 C3 H1 121.2
C2 C3 H1 121.2
C5 C4 C3 121.43(17)
C5 C4 H2 119.3
C3 C4 H2 119.3
C4 C5 C6 120.94(19)
C4 C5 H3 119.5
C6 C5 H3 119.5
C7 C6 C5 117.67(16)
C7 C6 H4 121.2
C5 C6 H4 121.2
C6 C7 C2 121.42(14)
C6 C7 C8 129.37(13)
C2 C7 C8 109.01(13)
O2 C8 N1 111.75(11)
O2 C8 C7 112.85(11)
N1 C8 C7 102.04(10)
O2 C8 C9 107.48(10)
N1 C8 C9 106.44(10)
C7 C8 C9 116.07(12)
C8 O2 H5 109.5
O3 C9 C10 113.67(11)
O3 C9 C8 110.32(10)
C10 C9 C8 108.90(11)
O3 C9 H6 107.9
C10 C9 H6 107.9
C8 C9 H6 107.9
C9 O3 H7 109.5
C11 C10 C15 118.25(14)
C11 C10 C9 120.59(13)
C15 C10 C9 121.08(12)
C12 C11 C10 121.33(17)
C12 C11 H8 119.3
C10 C11 H8 119.3
C13 C12 C11 120.15(17)
C13 C12 H9 119.9
C11 C12 H9 119.9
C12 C13 C14 119.64(17)
C12 C13 H10 120.2
C14 C13 H10 120.2
C13 C14 C15 120.95(18)
C13 C14 H11 119.5
C15 C14 H11 119.5
C14 C15 C10 119.56(15)
C14 C15 C16 119.24(15)
C10 C15 C16 121.19(14)
N1 C16 C15 111.90(13)
N1 C16 H12 109.2
C15 C16 H12 109.2
N1 C16 H13 109.2
C15 C16 H13 109.2
H12 C16 H13 107.9
C1 N1 C16 125.24(13)
C1 N1 C8 113.51(13)
C16 N1 C8 121.23(11)

loop_
_geom_bond_atom_site_label_1
_geom_bond_atom_site_label_2
_geom_bond_distance
C1 O1 1.2246(19)
C1 N1 1.3450(19)
C1 C2 1.480(2)
C2 C3 1.381(2)
C2 C7 1.382(2)
C3 C4 1.379(3)
C3 H1 0.9300
C4 C5 1.378(3)
C4 H2 0.9300
C5 C6 1.383(2)
C5 H3 0.9300
C6 C7 1.376(2)
C6 H4 0.9300
C7 C8 1.507(2)
C8 O2 1.4079(16)
C8 N1 1.4639(17)
C8 C9 1.5259(17)
O2 H5 0.8200
C9 O3 1.4141(16)
C9 C10 1.508(2)
C9 H6 0.9800
O3 H7 0.8200
C10 C11 1.384(2)
C10 C15 1.391(2)
C11 C12 1.373(3)
C11 H8 0.9300
C12 C13 1.362(3)
C12 H9 0.9300
C13 C14 1.371(3)
C13 H10 0.9300
C14 C15 1.386(2)
C14 H11 0.9300
C15 C16 1.498(2)
C16 N1 1.442(2)
C16 H12 0.9700
C16 H13 0.9700

loop_
_geom_torsion_atom_site_label_1
_geom_torsion_atom_site_label_2
_geom_torsion_atom_site_label_3
_geom_torsion_atom_site_label_4
_geom_torsion
O1 C1 C2 C3 7.5(3)
N1 C1 C2 C3 -173.24(15)
O1 C1 C2 C7 -176.51(16)
N1 C1 C2 C7 2.74(16)
C7 C2 C3 C4 0.4(2)
C1 C2 C3 C4 175.98(16)
C2 C3 C4 C5 0.9(3)
C3 C4 C5 C6 -1.4(3)
C4 C5 C6 C7 0.6(3)
C5 C6 C7 C2 0.7(2)
C5 C6 C7 C8 -173.63(15)
C3 C2 C7 C6 -1.2(2)
C1 C2 C7 C6 -177.66(14)
C3 C2 C7 C8 174.14(14)
C1 C2 C7 C8 -2.29(16)
C6 C7 C8 O2 55.84(19)
C2 C7 C8 O2 -119.05(12)
C6 C7 C8 N1 175.92(15)
C2 C7 C8 N1 1.02(14)
C6 C7 C8 C9 -68.84(19)
C2 C7 C8 C9 116.26(13)
O2 C8 C9 O3 -61.92(14)
N1 C8 C9 O3 178.21(10)
C7 C8 C9 O3 65.48(14)
O2 C8 C9 C10 63.48(13)
N1 C8 C9 C10 -56.39(13)
C7 C8 C9 C10 -169.13(11)
O3 C9 C10 C11 -24.22(18)
C8 C9 C10 C11 -147.65(13)
O3 C9 C10 C15 152.35(12)
C8 C9 C10 C15 28.93(17)
C15 C10 C11 C12 -2.2(2)
C9 C10 C11 C12 174.50(14)
C10 C11 C12 C13 -1.1(3)
C11 C12 C13 C14 2.9(3)
C12 C13 C14 C15 -1.4(3)
C13 C14 C15 C10 -1.9(2)
C13 C14 C15 C16 178.23(17)
C11 C10 C15 C14 3.6(2)
C9 C10 C15 C14 -173.01(14)
C11 C10 C15 C16 -176.51(14)
C9 C10 C15 C16 6.8(2)
C14 C15 C16 N1 167.93(14)
C10 C15 C16 N1 -11.9(2)
O1 C1 N1 C16 -1.4(2)
C2 C1 N1 C16 179.29(13)
O1 C1 N1 C8 177.18(14)
C2 C1 N1 C8 -2.12(16)
C15 C16 N1 C1 156.20(14)
C15 C16 N1 C8 -22.28(19)
O2 C8 N1 C1 121.61(13)
C7 C8 N1 C1 0.77(15)
C9 C8 N1 C1 -121.34(13)
O2 C8 N1 C16 -59.74(16)
C7 C8 N1 C16 179.42(12)
C9 C8 N1 C16 57.32(16)
